data_7225068
loop_
_publ_author_name
'van Megen, M.'
'Frank, W.'
'Reiss, G. J.'

_publ_section_title
;
 A detailed comparative structural study of the hydrogen bonded networks
 in solids, obtained by the reaction of 4,4&#x2032;-bipyridine and varied
 alkane-\a,\w-diphosphonic acids
;
_journal_issue 20
_journal_name_full CrystEngComm
_journal_page_first 3574
_journal_paper_doi 10.1039/C5CE02156A
_journal_volume 18
_journal_year 2016
_chemical_formula_sum 'C16 H30 N O6 P2'
_chemical_formula_weight 394.35
_chemical_name_systematic
;
 ?
;
_space_group_crystal_system triclinic
_space_group_IT_number 2
_space_group_name_Hall '-P 1'
_space_group_name_H-M_alt 'P -1'
_symmetry_space_group_name_Hall '-P 1'
_symmetry_space_group_name_H-M 'P -1'
_atom_sites_solution_hydrogens geom
_audit_creation_method SHELXL-2014
_audit_update_record
;
2015-10-25 deposited with the CCDC.
2016-04-11 downloaded from the CCDC.
;
_cell_angle_alpha 81.639(3)
_cell_angle_beta 87.130(3)
_cell_angle_gamma 88.196(3)
_cell_formula_units_Z 2
_cell_length_a 4.75510(10)
_cell_length_b 8.7442(3)
_cell_length_c 22.6864(8)
_cell_measurement_reflns_used 5019
_cell_measurement_temperature 122(2)
_cell_measurement_theta_max 30.1507
_cell_measurement_theta_min 3.1691
_cell_volume 931.81(5)
_computing_structure_refinement 'SHELXL-2014 (Sheldrick, 2014)'
_diffrn_ambient_temperature 122(2)
_diffrn_measured_fraction_theta_full 0.987
_diffrn_measured_fraction_theta_max 0.987
_diffrn_measurement_device_type Xcalibur-EOS
_diffrn_radiation_type MoK\a
_diffrn_radiation_wavelength 0.71073
_diffrn_reflns_av_R_equivalents 0.0285
_diffrn_reflns_av_unetI/netI 0.0380
_diffrn_reflns_Laue_measured_fraction_full 0.987
_diffrn_reflns_Laue_measured_fraction_max 0.987
_diffrn_reflns_limit_h_max 5
_diffrn_reflns_limit_h_min -5
_diffrn_reflns_limit_k_max 10
_diffrn_reflns_limit_k_min -9
_diffrn_reflns_limit_l_max 26
_diffrn_reflns_limit_l_min -26
_diffrn_reflns_number 7612
_diffrn_reflns_point_group_measured_fraction_full 0.987
_diffrn_reflns_point_group_measured_fraction_max 0.987
_diffrn_reflns_theta_full 25.000
_diffrn_reflns_theta_max 24.998
_diffrn_reflns_theta_min 3.175
_exptl_absorpt_coefficient_mu 0.266
_exptl_absorpt_correction_T_max 1.00000
_exptl_absorpt_correction_T_min 0.96038
_exptl_absorpt_correction_type multi-scan
_exptl_absorpt_process_details
;
CrysAlisPro, Oxford Diffraction Ltd.,
Version 1.171.34.44 (release 25-10-2010 CrysAlis171 .NET)
(compiled Oct 25 2010,18:11:34)
Empirical absorption correction using spherical harmonics,
 implemented in SCALE3 ABSPACK scaling algorithm.
;
_exptl_crystal_colour colourless
_exptl_crystal_density_diffrn 1.405
_exptl_crystal_description platelet
_exptl_crystal_F_000 422
_exptl_crystal_size_max 0.68
_exptl_crystal_size_mid 0.21
_exptl_crystal_size_min 0.05
_refine_diff_density_max 0.425
_refine_diff_density_min -0.372
_refine_diff_density_rms 0.062
_refine_ls_extinction_method none
_refine_ls_goodness_of_fit_ref 1.049
_refine_ls_hydrogen_treatment constr
_refine_ls_matrix_type full
_refine_ls_number_parameters 229
_refine_ls_number_reflns 3257
_refine_ls_number_restraints 0
_refine_ls_restrained_S_all 1.049
_refine_ls_R_factor_all 0.0464
_refine_ls_R_factor_gt 0.0375
_refine_ls_shift/su_max 0.001
_refine_ls_shift/su_mean 0.000
_refine_ls_structure_factor_coef Fsqd
_refine_ls_weighting_details 'w=1/[\s^2^(Fo^2^)+(0.0443P)^2^+0.6143P] where P=(Fo^2^+2Fc^2^)/3'
_refine_ls_weighting_scheme calc
_refine_ls_wR_factor_gt 0.0909
_refine_ls_wR_factor_ref 0.0967
_reflns_Friedel_coverage 0.000
_reflns_number_gt 2780
_reflns_number_total 3257
_reflns_threshold_expression 'I > 2\s(I)'
_cod_data_source_file c5ce02156a2.cif
_cod_data_source_block exp_642_120
_cod_depositor_comments 'Adding full bibliography for 7225062--7225069.cif.'
_cod_database_code 7225068
_shelx_space_group_comment
;
The symmetry employed for this shelxl refinement is uniquely defined
by the following loop, which should always be used as a source of
symmetry information in preference to the above space-group names.
They are only intended as comments.
;
_shelxl_version_number 2014-3

loop_
_space_group_symop_operation_xyz
'x, y, z'
'-x, -y, -z'

loop_
_atom_site_label
_atom_site_type_symbol
_atom_site_fract_x
_atom_site_fract_y
_atom_site_fract_z
_atom_site_U_iso_or_equiv
_atom_site_adp_type
_atom_site_occupancy
_atom_site_site_symmetry_order
_atom_site_calc_flag
_atom_site_refinement_flags_posn
_atom_site_refinement_flags_adp
P1 P -0.58166(10) 0.96336(6) 0.14034(2) 0.01231(15) Uani 1 1 d . .
P2 P 0.87740(10) 0.63391(6) 0.75881(2) 0.01282(15) Uani 1 1 d . .
O4 O 1.1390(3) 0.54798(18) 0.77915(7) 0.0204(4) Uani 1 1 d . .
O2 O -0.8493(3) 1.04473(18) 0.16062(7) 0.0171(3) Uani 1 1 d . .
O1 O -0.6196(3) 0.88358(18) 0.08686(7) 0.0193(4) Uani 1 1 d . .
O5 O 0.9031(3) 0.81135(17) 0.75026(7) 0.0193(4) Uani 1 1 d . .
H5 H 0.8804 0.8422 0.7827 0.029 Uiso 1 1 calc R U
O3 O -0.3525(3) 1.09077(18) 0.12420(7) 0.0194(4) Uani 1 1 d . .
H3 H -0.2012 1.0572 0.1371 0.029 Uiso 1 1 calc R U
O6 O 0.6335(3) 0.5842(2) 0.80481(7) 0.0217(4) Uani 1 1 d . .
H6 H 0.4835 0.5943 0.7882 0.033 Uiso 1 1 calc R U
C9 C 0.5239(4) 0.6576(3) 0.59279(9) 0.0156(5) Uani 1 1 d . .
H9A H 0.6980 0.6397 0.5704 0.019 Uiso 1 1 calc R U
H9B H 0.4290 0.5598 0.6017 0.019 Uiso 1 1 calc R U
C3 C -0.2289(4) 0.7929(3) 0.30139(9) 0.0148(5) Uani 1 1 d . .
H3A H -0.0512 0.7712 0.2810 0.018 Uiso 1 1 calc R U
H3B H -0.3226 0.6954 0.3131 0.018 Uiso 1 1 calc R U
C5 C 0.0149(4) 0.7562(3) 0.39954(9) 0.0151(5) Uani 1 1 d . .
H5A H 0.1900 0.7344 0.3782 0.018 Uiso 1 1 calc R U
H5B H -0.0795 0.6589 0.4111 0.018 Uiso 1 1 calc R U
C1 C -0.4497(4) 0.8290(3) 0.20074(9) 0.0153(5) Uani 1 1 d . .
H1A H -0.5786 0.7440 0.2096 0.018 Uiso 1 1 calc R U
H1B H -0.2699 0.7868 0.1877 0.018 Uiso 1 1 calc R U
C6 C 0.0836(4) 0.8211(2) 0.45578(9) 0.0145(5) Uani 1 1 d . .
H6A H 0.1794 0.9180 0.4445 0.017 Uiso 1 1 calc R U
H6B H -0.0907 0.8426 0.4775 0.017 Uiso 1 1 calc R U
C2 C -0.4102(4) 0.8973(2) 0.25832(9) 0.0136(4) Uani 1 1 d . .
H2A H -0.3230 0.9971 0.2484 0.016 Uiso 1 1 calc R U
H2B H -0.5932 0.9134 0.2776 0.016 Uiso 1 1 calc R U
C7 C 0.2679(4) 0.7115(3) 0.49658(9) 0.0148(5) Uani 1 1 d . .
H7A H 0.4422 0.6908 0.4747 0.018 Uiso 1 1 calc R U
H7B H 0.1726 0.6141 0.5071 0.018 Uiso 1 1 calc R U
C4 C -0.1694(4) 0.8619(3) 0.35744(9) 0.0152(5) Uani 1 1 d . .
H4A H -0.0769 0.9597 0.3459 0.018 Uiso 1 1 calc R U
H4B H -0.3466 0.8823 0.3783 0.018 Uiso 1 1 calc R U
C11 C 0.7921(4) 0.5935(3) 0.68671(9) 0.0141(4) Uani 1 1 d . .
H11A H 0.9665 0.5861 0.6631 0.017 Uiso 1 1 calc R U
H11B H 0.7064 0.4930 0.6917 0.017 Uiso 1 1 calc R U
C10 C 0.5958(4) 0.7099(3) 0.65131(9) 0.0143(5) Uani 1 1 d . .
H10A H 0.4236 0.7226 0.6751 0.017 Uiso 1 1 calc R U
H10B H 0.6853 0.8094 0.6430 0.017 Uiso 1 1 calc R U
C8 C 0.3394(4) 0.7709(3) 0.55380(9) 0.0154(5) Uani 1 1 d . .
H8A H 0.4357 0.8680 0.5437 0.018 Uiso 1 1 calc R U
H8B H 0.1661 0.7907 0.5762 0.018 Uiso 1 1 calc R U
N1 N 0.9935(4) 0.7329(2) 0.05125(8) 0.0174(4) Uani 1 1 d . .
H1 H 1.1177 0.7889 0.0635 0.021 Uiso 1 1 calc R U
C16 C 0.9042(5) 0.6061(3) 0.08615(10) 0.0227(5) Uani 1 1 d . .
H16C H 0.9755 0.5799 0.1238 0.027 Uiso 1 1 calc R U
C14 C 0.6042(4) 0.5508(2) 0.01120(10) 0.0157(5) Uani 1 1 d . .
C15 C 0.7095(5) 0.5137(3) 0.06755(10) 0.0221(5) Uani 1 1 d . .
H15C H 0.6480 0.4263 0.0926 0.026 Uiso 1 1 calc R U
C13 C 0.6983(5) 0.6842(3) -0.02362(11) 0.0250(5) Uani 1 1 d . .
H13C H 0.6305 0.7136 -0.0614 0.030 Uiso 1 1 calc R U
C12 C 0.8910(5) 0.7729(3) -0.00239(11) 0.0256(5) Uani 1 1 d . .
H12C H 0.9515 0.8629 -0.0260 0.031 Uiso 1 1 calc R U

loop_
_atom_site_aniso_label
_atom_site_aniso_U_11
_atom_site_aniso_U_22
_atom_site_aniso_U_33
_atom_site_aniso_U_23
_atom_site_aniso_U_13
_atom_site_aniso_U_12
P1 0.0117(3) 0.0145(3) 0.0111(3) -0.0016(2) -0.0044(2) -0.0009(2)
P2 0.0132(3) 0.0143(3) 0.0110(3) -0.0006(2) -0.0038(2) -0.0013(2)
O4 0.0165(8) 0.0248(9) 0.0194(9) -0.0001(7) -0.0066(6) 0.0018(7)
O2 0.0139(7) 0.0208(9) 0.0181(8) -0.0062(7) -0.0064(6) 0.0008(6)
O1 0.0215(8) 0.0238(9) 0.0141(8) -0.0064(7) -0.0046(6) -0.0008(6)
O5 0.0296(8) 0.0166(9) 0.0130(8) -0.0048(7) -0.0025(7) -0.0045(7)
O3 0.0126(7) 0.0199(9) 0.0239(9) 0.0063(7) -0.0093(6) -0.0030(6)
O6 0.0152(7) 0.0344(10) 0.0150(8) -0.0002(7) -0.0033(6) -0.0050(7)
C9 0.0154(10) 0.0185(12) 0.0134(11) -0.0028(9) -0.0029(8) -0.0008(9)
C3 0.0150(10) 0.0158(11) 0.0142(11) -0.0032(9) -0.0022(8) -0.0011(8)
C5 0.0167(10) 0.0163(12) 0.0124(11) -0.0014(9) -0.0029(8) -0.0022(9)
C1 0.0186(10) 0.0127(11) 0.0149(11) -0.0014(9) -0.0045(8) -0.0008(8)
C6 0.0157(10) 0.0148(11) 0.0129(11) -0.0011(9) -0.0021(8) -0.0018(8)
C2 0.0142(10) 0.0154(11) 0.0115(11) -0.0017(9) -0.0031(8) -0.0014(8)
C7 0.0157(10) 0.0151(11) 0.0138(11) -0.0024(9) -0.0034(8) -0.0004(8)
C4 0.0146(10) 0.0180(12) 0.0135(11) -0.0030(9) -0.0034(8) -0.0007(9)
C11 0.0140(10) 0.0156(11) 0.0131(11) -0.0025(9) -0.0032(8) -0.0008(8)
C10 0.0144(10) 0.0173(12) 0.0114(11) -0.0019(9) -0.0029(8) -0.0006(8)
C8 0.0148(10) 0.0191(12) 0.0124(11) -0.0025(9) -0.0018(8) 0.0002(9)
N1 0.0165(9) 0.0181(10) 0.0186(10) -0.0064(8) -0.0027(7) 0.0015(8)
C16 0.0270(12) 0.0272(14) 0.0139(12) -0.0020(10) -0.0028(9) -0.0033(10)
C14 0.0134(9) 0.0165(12) 0.0174(11) -0.0048(9) 0.0011(8) 0.0051(9)
C15 0.0271(12) 0.0251(13) 0.0130(12) 0.0020(10) -0.0008(9) -0.0073(10)
C13 0.0325(13) 0.0208(13) 0.0211(13) 0.0038(10) -0.0144(10) -0.0020(10)
C12 0.0353(13) 0.0171(13) 0.0230(13) 0.0050(10) -0.0089(11) -0.0038(10)

loop_
_atom_type_symbol
_atom_type_description
_atom_type_scat_dispersion_real
_atom_type_scat_dispersion_imag
_atom_type_scat_source
C C 0.0033 0.0016 'International Tables Vol C Tables 4.2.6.8 and 6.1.1.4'
H H 0.0000 0.0000 'International Tables Vol C Tables 4.2.6.8 and 6.1.1.4'
N N 0.0061 0.0033 'International Tables Vol C Tables 4.2.6.8 and 6.1.1.4'
O O 0.0106 0.0060 'International Tables Vol C Tables 4.2.6.8 and 6.1.1.4'
P P 0.1023 0.0942 'International Tables Vol C Tables 4.2.6.8 and 6.1.1.4'

loop_
_geom_angle_atom_site_label_1
_geom_angle_atom_site_label_2
_geom_angle_atom_site_label_3
_geom_angle
_geom_angle_site_symmetry_3
O1 P1 O2 113.12(8) .
O1 P1 O3 109.26(9) .
O2 P1 O3 106.92(9) .
O1 P1 C1 110.47(9) .
O2 P1 C1 110.40(10) .
O3 P1 C1 106.38(9) .
O4 P2 O5 113.82(9) .
O4 P2 O6 108.41(9) .
O5 P2 O6 109.83(9) .
O4 P2 C11 110.94(9) .
O5 P2 C11 103.95(9) .
O6 P2 C11 109.83(9) .
C8 C9 C10 114.66(18) .
C2 C3 C4 113.62(17) .
C4 C5 C6 114.65(18) .
C2 C1 P1 114.90(15) .
C7 C6 C5 112.82(17) .
C3 C2 C1 112.18(17) .
C6 C7 C8 114.66(18) .
C5 C4 C3 112.70(18) .
C10 C11 P2 116.56(14) .
C9 C10 C11 111.59(17) .
C9 C8 C7 112.57(17) .
C12 N1 C16 120.12(19) .
N1 C16 C15 121.2(2) .
C13 C14 C15 117.5(2) .
C13 C14 C14 121.4(2) 2_665
C15 C14 C14 121.1(3) 2_665
C16 C15 C14 119.9(2) .
C12 C13 C14 120.0(2) .
N1 C12 C13 121.3(2) .

loop_
_geom_bond_atom_site_label_1
_geom_bond_atom_site_label_2
_geom_bond_distance
_geom_bond_site_symmetry_2
P1 O1 1.5058(15) .
P1 O2 1.5222(15) .
P1 O3 1.5750(15) .
P1 C1 1.795(2) .
P2 O4 1.4910(15) .
P2 O5 1.5434(16) .
P2 O6 1.5495(16) .
P2 C11 1.791(2) .
C9 C8 1.517(3) .
C9 C10 1.523(3) .
C3 C2 1.519(3) .
C3 C4 1.527(3) .
C5 C4 1.520(3) .
C5 C6 1.523(3) .
C1 C2 1.535(3) .
C6 C7 1.521(3) .
C7 C8 1.524(3) .
C11 C10 1.526(3) .
N1 C12 1.329(3) .
N1 C16 1.333(3) .
C16 C15 1.369(3) .
C14 C13 1.384(3) .
C14 C15 1.387(3) .
C14 C14 1.505(4) 2_665
C13 C12 1.367(3) .

loop_
_geom_hbond_atom_site_label_D
_geom_hbond_atom_site_label_H
_geom_hbond_atom_site_label_A
_geom_hbond_distance_DH
_geom_hbond_distance_HA
_geom_hbond_distance_DA
_geom_hbond_angle_DHA
_geom_hbond_site_symmetry_A
N1 H1 O1 0.86 1.67 2.527(2) 174.6 1_755
O5 H5 O2 0.82 1.73 2.531(2) 164.4 2_576
O6 H6 O4 0.82 1.73 2.4911(19) 153.8 1_455
O3 H3 O2 0.82 1.78 2.5711(19) 162.6 1_655

loop_
_geom_torsion_atom_site_label_1
_geom_torsion_atom_site_label_2
_geom_torsion_atom_site_label_3
_geom_torsion_atom_site_label_4
_geom_torsion
_geom_torsion_site_symmetry_1
O1 P1 C1 C2 -178.49(14) .
O2 P1 C1 C2 -52.61(17) .
O3 P1 C1 C2 63.04(17) .
C4 C5 C6 C7 179.93(18) .
C4 C3 C2 C1 176.28(17) .
P1 C1 C2 C3 -164.80(14) .
C5 C6 C7 C8 -179.33(17) .
C6 C5 C4 C3 179.16(17) .
C2 C3 C4 C5 -179.38(17) .
O4 P2 C11 C10 -160.02(15) .
O5 P2 C11 C10 -37.30(18) .
O6 P2 C11 C10 80.16(18) .
C8 C9 C10 C11 -177.48(17) .
P2 C11 C10 C9 -176.25(15) .
C10 C9 C8 C7 -178.61(17) .
C6 C7 C8 C9 -179.84(18) .
C12 N1 C16 C15 0.9(3) .
N1 C16 C15 C14 0.7(4) .
C13 C14 C15 C16 -1.5(3) .
C14 C14 C15 C16 178.3(2) 2_665
C15 C14 C13 C12 0.9(3) .
C14 C14 C13 C12 -179.0(2) 2_665
C16 N1 C12 C13 -1.6(4) .
C14 C13 C12 N1 0.7(4) .
